data_7247292
loop_
_publ_author_name
'Korobeynikov, Nikita A.'
'Usoltsev, Andrey N.'
'Sokolov, Maxim N.'
'Novikov, Alexander S.'
'Sukhikh, Taisiya S.'
'Adonin, Sergey A.'

_publ_section_title
;
 Halogen bonding in chloroiodates(iii)
;
_journal_issue 37
_journal_name_full CrystEngComm
_journal_page_first 5233
_journal_page_last 5237
_journal_paper_doi 10.1039/D3CE00400G
_journal_volume 25
_journal_year 2023
_chemical_formula_moiety '2(Cl4 I), C12 H14 N2'
_chemical_formula_sum 'C12 H14 Cl8 I2 N2'
_chemical_formula_weight 723.65
_space_group_crystal_system tetragonal
_space_group_IT_number 106
_space_group_name_Hall 'P 4c -2ab'
_space_group_name_H-M_alt 'P 42 b c'
_atom_sites_solution_hydrogens geom
_atom_sites_solution_primary iterative
_audit_creation_date 2023-04-10
_audit_creation_method
;
Olex2 1.5
(compiled 2023.03.06 svn.rbb2c1857 for OlexSys, GUI svn.r6748)
;
_audit_update_record
;
2023-04-19 deposited with the CCDC.	2023-08-08 downloaded from the CCDC.
;
_cell_angle_alpha 90
_cell_angle_beta 90
_cell_angle_gamma 90
_cell_formula_units_Z 4
_cell_length_a 11.5876(8)
_cell_length_b 11.5876(8)
_cell_length_c 16.4371(15)
_cell_measurement_reflns_used 5401
_cell_measurement_temperature 150(2)
_cell_measurement_theta_max 29.42
_cell_measurement_theta_min 2.48
_cell_volume 2207.1(3)
_computing_molecular_graphics 'Olex2 1.5 (Dolomanov et al., 2009)'
_computing_publication_material 'Olex2 1.5 (Dolomanov et al., 2009)'
_computing_structure_refinement 'SHELXL 2017/1 (Sheldrick, 2015)'
_computing_structure_solution 'olex2.solve 1.5 (Bourhis et al., 2015)'
_diffrn_ambient_temperature 150.00
_diffrn_detector PIXEL
_diffrn_detector_area_resol_mean 7.41
_diffrn_detector_type 'Bruker PHOTON III area detector'
_diffrn_measured_fraction_theta_full 0.999
_diffrn_measured_fraction_theta_max 0.998
_diffrn_measurement_device 'three-circle diffractometer'
_diffrn_measurement_device_type 'Bruker D8 Venture diffractometer'
_diffrn_measurement_method '\w and \f scans'
_diffrn_radiation_monochromator 'Incoatec HELIOS multilayer mirrors'
_diffrn_radiation_type MoK\a
_diffrn_radiation_wavelength 0.71073
_diffrn_reflns_av_R_equivalents 0.0608
_diffrn_reflns_av_unetI/netI 0.0421
_diffrn_reflns_Laue_measured_fraction_full 0.999
_diffrn_reflns_Laue_measured_fraction_max 0.998
_diffrn_reflns_limit_h_max 10
_diffrn_reflns_limit_h_min -17
_diffrn_reflns_limit_k_max 15
_diffrn_reflns_limit_k_min -17
_diffrn_reflns_limit_l_max 24
_diffrn_reflns_limit_l_min -23
_diffrn_reflns_number 23479
_diffrn_reflns_point_group_measured_fraction_full 0.999
_diffrn_reflns_point_group_measured_fraction_max 0.997
_diffrn_reflns_theta_full 25.242
_diffrn_reflns_theta_max 31.543
_diffrn_reflns_theta_min 2.478
_diffrn_source 'Incoatec IuS3.0 microfocus X-ray tube'
_diffrn_source_current 1.4
_diffrn_source_power 0.07
_diffrn_source_voltage 50.0
_exptl_absorpt_coefficient_mu 3.819
_exptl_absorpt_correction_T_max 0.7462
_exptl_absorpt_correction_T_min 0.6157
_exptl_absorpt_correction_type multi-scan
_exptl_absorpt_process_details
;
SADABS-2016/2 (Bruker,2016/2) was used for absorption correction.
wR2(int) was 0.0783 before and 0.0614 after correction.
The Ratio of minimum to maximum transmission is 0.8251.
The \l/2 correction factor is Not present.
;
_exptl_crystal_colour yellow
_exptl_crystal_colour_primary yellow
_exptl_crystal_density_diffrn 2.178
_exptl_crystal_description plank
_exptl_crystal_F_000 1368
_exptl_crystal_size_max 0.086
_exptl_crystal_size_mid 0.021
_exptl_crystal_size_min 0.01
_refine_diff_density_max 0.392
_refine_diff_density_min -0.526
_refine_diff_density_rms 0.099
_refine_ls_abs_structure_details
;
 Flack x determined using 1350 quotients [(I+)-(I-)]/[(I+)+(I-)]
 (Parsons, Flack and Wagner, Acta Cryst. B69 (2013) 249-259).
;
_refine_ls_abs_structure_Flack -0.048(18)
_refine_ls_extinction_method none
_refine_ls_goodness_of_fit_ref 1.027
_refine_ls_hydrogen_treatment constr
_refine_ls_matrix_type full
_refine_ls_number_parameters 110
_refine_ls_number_reflns 3676
_refine_ls_number_restraints 1
_refine_ls_restrained_S_all 1.027
_refine_ls_R_factor_all 0.0398
_refine_ls_R_factor_gt 0.0300
_refine_ls_shift/su_max 0.000
_refine_ls_shift/su_mean 0.000
_refine_ls_structure_factor_coef Fsqd
_refine_ls_weighting_details 'w=1/[\s^2^(Fo^2^)+(0.0127P)^2^+1.4993P] where P=(Fo^2^+2Fc^2^)/3'
_refine_ls_weighting_scheme calc
_refine_ls_wR_factor_gt 0.0525
_refine_ls_wR_factor_ref 0.0570
_reflns_Friedel_coverage 0.935
_reflns_Friedel_fraction_full 0.999
_reflns_Friedel_fraction_max 0.996
_reflns_number_gt 3154
_reflns_number_total 3676
_reflns_threshold_expression 'I > 2\s(I)'
_cod_data_source_file d3ce00400g2.cif
_cod_data_source_block nk772_b
_cod_depositor_comments 'Adding full bibliography for 7247286--7247294.cif.'
_cod_original_cell_volume 2207.0(4)
_cod_database_code 7247292
_shelx_shelxl_version_number 2017/1
_shelx_space_group_comment
;
The symmetry employed for this shelxl refinement is uniquely defined
by the following loop, which should always be used as a source of
symmetry information in preference to the above space-group names.
They are only intended as comments.
;
_shelx_estimated_absorpt_t_max 0.963
_shelx_estimated_absorpt_t_min 0.735
_olex2_refinement_description
;
1. Fixed Uiso
 At 1.2 times of:
  All C(H) groups
 At 1.5 times of:
  All C(H,H,H) groups
2.a Aromatic/amide H refined with riding coordinates:
 C2(H2), C3(H3), C5(H5), C6(H6)
2.b Idealised Me refined as rotating group:
 C1(H1A,H1B,H1C)
;
_olex2_submission_special_instructions 'No special instructions were received'

loop_
_space_group_symop_operation_xyz
'x, y, z'
'-x, -y, z'
'-y, x, z+1/2'
'y, -x, z+1/2'
'x+1/2, -y+1/2, z'
'-x+1/2, y+1/2, z'
'-y+1/2, -x+1/2, z+1/2'
'y+1/2, x+1/2, z+1/2'

loop_
_atom_site_label
_atom_site_type_symbol
_atom_site_fract_x
_atom_site_fract_y
_atom_site_fract_z
_atom_site_U_iso_or_equiv
_atom_site_adp_type
_atom_site_occupancy
_atom_site_site_symmetry_order
_atom_site_calc_flag
_atom_site_refinement_flags_posn
_atom_site_refinement_flags_adp
_atom_site_refinement_flags_occupancy
_atom_site_disorder_assembly
_atom_site_disorder_group
I1 I 0.36068(2) 0.90049(3) 0.41507(3) 0.02460(8) Uani 1 1 d . . . . .
Cl1 Cl 0.34936(15) 0.92280(14) 0.56614(9) 0.0373(4) Uani 1 1 d . . . . .
Cl2 Cl 0.37793(14) 0.87493(17) 0.26545(10) 0.0385(4) Uani 1 1 d . . . . .
Cl3 Cl 0.52907(12) 0.76703(12) 0.43610(8) 0.0340(3) Uani 1 1 d . . . . .
Cl4 Cl 0.19607(12) 1.03649(14) 0.39287(8) 0.0391(4) Uani 1 1 d . . . . .
N1 N 0.2436(5) 0.6575(4) 0.6632(3) 0.0269(12) Uani 1 1 d . . . . .
C1 C 0.1326(6) 0.7213(7) 0.6604(5) 0.0341(15) Uani 1 1 d . . . . .
H1A H 0.140802 0.788942 0.625127 0.051 Uiso 1 1 calc R U . . .
H1B H 0.111692 0.746314 0.715432 0.051 Uiso 1 1 calc R U . . .
H1C H 0.072139 0.670710 0.638875 0.051 Uiso 1 1 calc R U . . .
C2 C 0.2790(5) 0.6094(5) 0.7334(3) 0.0268(12) Uani 1 1 d . . . . .
H2 H 0.234020 0.618470 0.781243 0.032 Uiso 1 1 calc R U . . .
C3 C 0.3797(5) 0.5474(5) 0.7362(3) 0.0267(12) Uani 1 1 d . . . . .
H3 H 0.404112 0.513494 0.785897 0.032 Uiso 1 1 calc R U . . .
C4 C 0.4462(4) 0.5339(4) 0.6663(3) 0.0225(10) Uani 1 1 d . . . . .
C5 C 0.4071(4) 0.5859(4) 0.5952(3) 0.0255(10) Uani 1 1 d . . . . .
H5 H 0.450970 0.579422 0.546551 0.031 Uiso 1 1 calc R U . . .
C6 C 0.3054(5) 0.6467(4) 0.5950(3) 0.0269(11) Uani 1 1 d . . . . .
H6 H 0.278722 0.681183 0.546082 0.032 Uiso 1 1 calc R U . . .

loop_
_atom_site_aniso_label
_atom_site_aniso_U_11
_atom_site_aniso_U_22
_atom_site_aniso_U_33
_atom_site_aniso_U_23
_atom_site_aniso_U_13
_atom_site_aniso_U_12
I1 0.02567(15) 0.02512(14) 0.02299(12) -0.00131(17) -0.00017(18) -0.00193(11)
Cl1 0.0533(10) 0.0352(8) 0.0233(6) -0.0045(7) -0.0012(6) 0.0120(7)
Cl2 0.0386(8) 0.0526(10) 0.0242(7) -0.0009(7) 0.0001(6) 0.0102(7)
Cl3 0.0391(7) 0.0351(7) 0.0278(6) 0.0026(5) 0.0027(5) 0.0072(6)
Cl4 0.0365(7) 0.0476(8) 0.0330(7) -0.0087(6) -0.0067(6) 0.0125(6)
N1 0.030(3) 0.024(3) 0.027(2) -0.0016(19) -0.002(2) -0.004(2)
C1 0.025(3) 0.037(4) 0.040(3) -0.004(3) -0.001(2) 0.006(3)
C2 0.030(3) 0.025(3) 0.025(3) 0.001(2) 0.004(2) -0.001(2)
C3 0.033(3) 0.024(3) 0.023(2) 0.0013(19) 0.004(2) -0.003(2)
C4 0.026(3) 0.019(3) 0.022(2) -0.0018(18) -0.0002(19) -0.0080(19)
C5 0.028(3) 0.026(3) 0.022(2) 0.000(2) 0.002(2) -0.001(2)
C6 0.032(3) 0.024(3) 0.025(2) 0.000(2) -0.003(2) -0.003(2)

loop_
_atom_type_symbol
_atom_type_description
_atom_type_scat_dispersion_real
_atom_type_scat_dispersion_imag
_atom_type_scat_source
C C 0.0033 0.0016 'International Tables Vol C Tables 4.2.6.8 and 6.1.1.4'
H H 0.0000 0.0000 'International Tables Vol C Tables 4.2.6.8 and 6.1.1.4'
Cl Cl 0.1484 0.1585 'International Tables Vol C Tables 4.2.6.8 and 6.1.1.4'
I I -0.4742 1.8119 'International Tables Vol C Tables 4.2.6.8 and 6.1.1.4'
N N 0.0061 0.0033 'International Tables Vol C Tables 4.2.6.8 and 6.1.1.4'

loop_
_geom_angle_atom_site_label_1
_geom_angle_atom_site_label_2
_geom_angle_atom_site_label_3
_geom_angle
_geom_angle_site_symmetry_1
_geom_angle_site_symmetry_3
_geom_angle_publ_flag
Cl1 I1 Cl3 88.15(5) . . ?
Cl1 I1 Cl4 92.28(5) . . ?
Cl2 I1 Cl1 178.14(7) . . ?
Cl2 I1 Cl3 90.02(5) . . ?
Cl2 I1 Cl4 89.55(5) . . ?
Cl4 I1 Cl3 178.75(5) . . ?
C2 N1 C1 119.8(5) . . ?
C6 N1 C1 119.0(5) . . ?
C6 N1 C2 121.1(6) . . ?
N1 C1 H1A 109.5 . . ?
N1 C1 H1B 109.5 . . ?
N1 C1 H1C 109.5 . . ?
H1A C1 H1B 109.5 . . ?
H1A C1 H1C 109.5 . . ?
H1B C1 H1C 109.5 . . ?
N1 C2 H2 119.8 . . ?
N1 C2 C3 120.4(5) . . ?
C3 C2 H2 119.8 . . ?
C2 C3 H3 119.9 . . ?
C2 C3 C4 120.1(5) . . ?
C4 C3 H3 119.9 . . ?
C3 C4 C4 121.9(3) . 2_665 ?
C3 C4 C5 117.7(5) . . ?
C5 C4 C4 120.4(3) . 2_665 ?
C4 C5 H5 119.9 . . ?
C6 C5 C4 120.2(5) . . ?
C6 C5 H5 119.9 . . ?
N1 C6 C5 120.4(5) . . ?
N1 C6 H6 119.8 . . ?
C5 C6 H6 119.8 . . ?

loop_
_geom_bond_atom_site_label_1
_geom_bond_atom_site_label_2
_geom_bond_distance
_geom_bond_site_symmetry_2
_geom_bond_publ_flag
I1 Cl1 2.5000(17) . ?
I1 Cl2 2.4852(18) . ?
I1 Cl3 2.5138(14) . ?
I1 Cl4 2.5010(15) . ?
N1 C1 1.484(7) . ?
N1 C2 1.344(7) . ?
N1 C6 1.336(7) . ?
C1 H1A 0.9800 . ?
C1 H1B 0.9800 . ?
C1 H1C 0.9800 . ?
C2 H2 0.9500 . ?
C2 C3 1.371(8) . ?
C3 H3 0.9500 . ?
C3 C4 1.391(7) . ?
C4 C4 1.474(10) 2_665 ?
C4 C5 1.392(7) . ?
C5 H5 0.9500 . ?
C5 C6 1.373(8) . ?
C6 H6 0.9500 . ?

loop_
_geom_torsion_atom_site_label_1
_geom_torsion_atom_site_label_2
_geom_torsion_atom_site_label_3
_geom_torsion_atom_site_label_4
_geom_torsion
_geom_torsion_site_symmetry_1
_geom_torsion_site_symmetry_2
_geom_torsion_site_symmetry_3
_geom_torsion_site_symmetry_4
_geom_torsion_publ_flag
N1 C2 C3 C4 0.1(8) . . . . ?
C1 N1 C2 C3 178.1(5) . . . . ?
C1 N1 C6 C5 -178.5(5) . . . . ?
C2 N1 C6 C5 -0.1(8) . . . . ?
C2 C3 C4 C4 -178.8(6) . . . 2_665 ?
C2 C3 C4 C5 0.5(8) . . . . ?
C3 C4 C5 C6 -0.9(7) . . . . ?
C4 C4 C5 C6 178.4(6) 2_665 . . . ?
C4 C5 C6 N1 0.7(8) . . . . ?
C6 N1 C2 C3 -0.3(8) . . . . ?
